data_4500099
loop_
_publ_author_name
'Dong, Lanjun'
'Chu, Wei'
'Zhu, Qinlei'
'Huang, Rudan'

_publ_section_title
;
 Three Novel Homochiral Helical Metal&#x2212;Organic Frameworks Based on
 Amino Acid Ligand: Syntheses, Crystal Structures, and Properties
;
_journal_issue 1
_journal_name_full 'Crystal Growth &amp; Design'
_journal_page_first 93
_journal_paper_doi 10.1021/cg1009175
_journal_volume 11
_journal_year 2011
_chemical_absolute_configuration s
_chemical_formula_sum 'C8 H12 N2 O4 S2 Zn'
_chemical_formula_weight 329.73
_chemical_name_systematic
; 
 ? 
;
_space_group_IT_number 4
_symmetry_cell_setting monoclinic
_symmetry_space_group_name_Hall 'P 2yb'
_symmetry_space_group_name_H-M 'P 1 21 1'
_atom_sites_solution_hydrogens geom
_atom_sites_solution_primary direct
_atom_sites_solution_secondary difmap
_audit_creation_method SHELXL-97
_cell_angle_alpha 90.00
_cell_angle_beta 93.193(4)
_cell_angle_gamma 90.00
_cell_formula_units_Z 2
_cell_length_a 9.733(3)
_cell_length_b 5.7183(17)
_cell_length_c 10.359(3)
_cell_measurement_reflns_used 2909
_cell_measurement_temperature 273(2)
_cell_measurement_theta_max 0.00
_cell_measurement_theta_min 0.00
_cell_volume 575.6(3)
_computing_structure_refinement 'SHELXL-97 (Sheldrick, 1997)'
_computing_structure_solution 'SHELXS-97 (Sheldrick, 1990)'
_diffrn_ambient_temperature 273(2)
_diffrn_measured_fraction_theta_full 0.997
_diffrn_measured_fraction_theta_max 0.997
_diffrn_measurement_device_type 'Bruker Smart-Apex CCD diffractometer'
_diffrn_measurement_method '\w scan'
_diffrn_radiation_monochromator graphite
_diffrn_radiation_source 'fine-focus sealed tube'
_diffrn_radiation_type MoK\a
_diffrn_radiation_wavelength 0.71073
_diffrn_reflns_av_R_equivalents 0.0349
_diffrn_reflns_av_sigmaI/netI 0.0711
_diffrn_reflns_limit_h_max 11
_diffrn_reflns_limit_h_min -11
_diffrn_reflns_limit_k_max 6
_diffrn_reflns_limit_k_min -6
_diffrn_reflns_limit_l_max 12
_diffrn_reflns_limit_l_min -11
_diffrn_reflns_number 2909
_diffrn_reflns_theta_full 25.00
_diffrn_reflns_theta_max 25.00
_diffrn_reflns_theta_min 1.97
_diffrn_standards_decay_% none
_exptl_absorpt_coefficient_mu 2.499
_exptl_absorpt_correction_T_max 0.961
_exptl_absorpt_correction_T_min 0.917
_exptl_absorpt_correction_type multi-scan
_exptl_crystal_colour colorless
_exptl_crystal_density_diffrn 1.902
_exptl_crystal_density_method 'not measured'
_exptl_crystal_description block
_exptl_crystal_F_000 340
_exptl_crystal_size_max 0.082
_exptl_crystal_size_mid 0.029
_exptl_crystal_size_min 0.016
_refine_diff_density_max 0.365
_refine_diff_density_min -0.331
_refine_diff_density_rms 0.080
_refine_ls_abs_structure_details 'Flack H D (1983), Acta Cryst. A39, 876-881'
_refine_ls_abs_structure_Flack 0.00(3)
_refine_ls_extinction_method none
_refine_ls_goodness_of_fit_ref 0.867
_refine_ls_hydrogen_treatment constr
_refine_ls_matrix_type full
_refine_ls_number_parameters 154
_refine_ls_number_reflns 1769
_refine_ls_number_restraints 1
_refine_ls_restrained_S_all 0.866
_refine_ls_R_factor_all 0.0506
_refine_ls_R_factor_gt 0.0390
_refine_ls_shift/su_max 0.000
_refine_ls_shift/su_mean 0.000
_refine_ls_structure_factor_coef Fsqd
_refine_ls_weighting_details 'calc w=1/[\s^2^(Fo^2^)+(0.0587P)^2^+0.0345P] where P=(Fo^2^+2Fc^2^)/3'
_refine_ls_weighting_scheme calc
_refine_ls_wR_factor_gt 0.0887
_refine_ls_wR_factor_ref 0.0979
_reflns_number_gt 1506
_reflns_number_total 1769
_reflns_threshold_expression >2sigma(I)
_cod_data_source_file cg1009175_si_002.cif
_cod_data_source_block 1
_cod_original_cell_volume 575.7(3)
_cod_original_sg_symbol_H-M P21
_cod_database_code 4500099

loop_
_symmetry_equiv_pos_as_xyz
'x, y, z'
'-x, y+1/2, -z'

loop_
_atom_site_label
_atom_site_type_symbol
_atom_site_fract_x
_atom_site_fract_y
_atom_site_fract_z
_atom_site_U_iso_or_equiv
_atom_site_adp_type
_atom_site_occupancy
_atom_site_symmetry_multiplicity
_atom_site_calc_flag
_atom_site_refinement_flags
Zn1 Zn 1.04996(4) -0.04383(11) 0.30457(4) 0.03039(12) Uani 1 1 d .
S2 S 0.59657(13) -0.2458(3) 0.31904(13) 0.0507(4) Uani 1 1 d .
N1 N 0.8364(3) -0.0532(8) 0.2772(3) 0.0299(8) Uani 1 1 d .
H10C H 0.8145 -0.0106 0.1940 0.036 Uiso 1 1 calc R
O2 O 0.9969(3) 0.2060(5) 0.4459(3) 0.0332(8) Uani 1 1 d .
N2 N 1.1539(3) 0.1788(7) 0.1879(3) 0.0314(10) Uani 1 1 d .
H20A H 1.0977 0.3015 0.1660 0.038 Uiso 1 1 calc R
C3 C 0.8717(4) 0.2116(7) 0.4653(4) 0.0287(11) Uani 1 1 d .
C2 C 1.1861(4) 0.0548(9) 0.0684(4) 0.0387(13) Uani 1 1 d .
H2A H 1.1477 0.1448 -0.0056 0.046 Uiso 1 1 calc R
S1 S 1.40682(14) 0.3120(3) 0.13669(16) 0.0657(5) Uani 1 1 d .
O4 O 1.1346(4) -0.2882(8) -0.0466(3) 0.0704(13) Uani 1 1 d .
O3 O 1.0781(3) -0.2800(6) 0.1601(3) 0.0437(9) Uani 1 1 d .
C7 C 1.1274(5) -0.1925(10) 0.0596(5) 0.0442(14) Uani 1 1 d .
C5 C 1.2813(5) 0.2719(11) 0.2555(5) 0.0487(15) Uani 1 1 d .
H5A H 1.3155 0.1628 0.3214 0.058 Uiso 1 1 calc R
H5B H 1.2623 0.4198 0.2968 0.058 Uiso 1 1 calc R
C4 C 1.3429(4) 0.0477(11) 0.0614(5) 0.0559(18) Uani 1 1 d .
H4A H 1.3680 0.0405 -0.0278 0.067 Uiso 1 1 calc R
H4B H 1.3807 -0.0881 0.1069 0.067 Uiso 1 1 calc R
O1 O 0.8213(3) 0.3009(6) 0.5642(3) 0.0365(8) Uani 1 1 d .
C9 C 0.7705(4) 0.1143(8) 0.3612(4) 0.0329(12) Uani 1 1 d .
H9A H 0.7412 0.2468 0.3063 0.039 Uiso 1 1 calc R
C8 C 0.6400(5) 0.0103(11) 0.4133(5) 0.061(2) Uani 1 1 d .
H8A H 0.5655 0.1230 0.4057 0.073 Uiso 1 1 calc R
H8B H 0.6558 -0.0310 0.5037 0.073 Uiso 1 1 calc R
C10 C 0.7776(5) -0.2861(9) 0.2967(5) 0.0473(15) Uani 1 1 d .
H10A H 0.8221 -0.3602 0.3722 0.057 Uiso 1 1 calc R
H10B H 0.7906 -0.3844 0.2220 0.057 Uiso 1 1 calc R

loop_
_atom_site_aniso_label
_atom_site_aniso_U_11
_atom_site_aniso_U_22
_atom_site_aniso_U_33
_atom_site_aniso_U_23
_atom_site_aniso_U_13
_atom_site_aniso_U_12
Zn1 0.0344(2) 0.0302(2) 0.0268(2) -0.0019(3) 0.00473(17) -0.0026(3)
S2 0.0446(7) 0.0555(9) 0.0517(8) -0.0022(7) 0.0003(6) -0.0190(7)
N1 0.0419(17) 0.0288(17) 0.0192(14) -0.001(2) 0.0025(13) -0.009(2)
O2 0.0351(15) 0.0334(18) 0.0311(15) -0.0047(15) 0.0010(14) -0.0006(15)
N2 0.0292(17) 0.037(2) 0.0286(19) 0.0022(17) 0.0066(15) 0.0084(17)
C3 0.034(2) 0.021(2) 0.031(2) 0.0072(19) -0.0001(19) -0.005(2)
C2 0.031(2) 0.064(3) 0.021(2) -0.006(2) 0.0008(19) 0.007(2)
S1 0.0450(7) 0.0699(11) 0.0836(10) 0.0068(9) 0.0171(7) -0.0161(8)
O4 0.054(2) 0.112(3) 0.0456(19) -0.047(2) 0.0018(17) 0.008(2)
O3 0.0528(19) 0.0346(19) 0.0434(19) -0.0137(16) 0.0004(16) -0.0008(17)
C7 0.032(2) 0.064(3) 0.036(3) -0.021(3) -0.006(2) 0.017(3)
C5 0.042(3) 0.057(3) 0.048(3) -0.009(3) 0.009(2) -0.011(3)
C4 0.034(2) 0.087(5) 0.047(3) -0.005(3) 0.009(2) 0.009(3)
O1 0.0391(16) 0.0377(18) 0.0336(16) -0.0080(15) 0.0104(14) -0.0016(16)
C9 0.038(2) 0.027(2) 0.034(2) -0.002(2) -0.003(2) -0.005(2)
C8 0.046(3) 0.082(5) 0.058(3) -0.024(3) 0.013(2) -0.011(3)
C10 0.062(3) 0.030(3) 0.051(3) -0.003(2) 0.008(3) -0.010(3)

loop_
_atom_type_symbol
_atom_type_description
_atom_type_scat_dispersion_real
_atom_type_scat_dispersion_imag
_atom_type_scat_source
C C 0.0033 0.0016 'International Tables Vol C Tables 4.2.6.8 and 6.1.1.4'
H H 0.0000 0.0000 'International Tables Vol C Tables 4.2.6.8 and 6.1.1.4'
N N 0.0061 0.0033 'International Tables Vol C Tables 4.2.6.8 and 6.1.1.4'
O O 0.0106 0.0060 'International Tables Vol C Tables 4.2.6.8 and 6.1.1.4'
S S 0.1246 0.1234 'International Tables Vol C Tables 4.2.6.8 and 6.1.1.4'
Zn Zn 0.2839 1.4301 'International Tables Vol C Tables 4.2.6.8 and 6.1.1.4'

loop_
_geom_angle_atom_site_label_1
_geom_angle_atom_site_label_2
_geom_angle_atom_site_label_3
_geom_angle
_geom_angle_site_symmetry_1
_geom_angle_site_symmetry_3
O1 Zn1 O3 95.72(13) 2_746 .
O1 Zn1 N2 111.30(13) 2_746 .
O3 Zn1 N2 83.59(14) . .
O1 Zn1 N1 131.47(13) 2_746 .
O3 Zn1 N1 93.27(14) . .
N2 Zn1 N1 117.08(14) . .
O1 Zn1 O2 89.84(12) 2_746 .
O3 Zn1 O2 173.40(12) . .
N2 Zn1 O2 97.74(13) . .
N1 Zn1 O2 80.35(13) . .
C8 S2 C10 88.4(2) . .
C9 N1 C10 109.0(3) . .
C9 N1 Zn1 111.6(3) . .
C10 N1 Zn1 113.5(3) . .
C9 N1 H10C 107.5 . .
C10 N1 H10C 107.5 . .
Zn1 N1 H10C 107.5 . .
C3 O2 Zn1 113.8(3) . .
C2 N2 C5 110.9(3) . .
C2 N2 Zn1 109.3(3) . .
C5 N2 Zn1 111.6(3) . .
C2 N2 H20A 108.3 . .
C5 N2 H20A 108.3 . .
Zn1 N2 H20A 108.3 . .
O2 C3 O1 124.5(4) . .
O2 C3 C9 118.4(4) . .
O1 C3 C9 117.0(4) . .
N2 C2 C7 113.5(4) . .
N2 C2 C4 108.1(4) . .
C7 C2 C4 110.1(4) . .
N2 C2 H2A 108.3 . .
C7 C2 H2A 108.3 . .
C4 C2 H2A 108.3 . .
C4 S1 C5 87.6(2) . .
C7 O3 Zn1 114.3(3) . .
O4 C7 O3 126.7(5) . .
O4 C7 C2 115.1(5) . .
O3 C7 C2 118.2(4) . .
N2 C5 S1 107.7(3) . .
N2 C5 H5A 110.2 . .
S1 C5 H5A 110.2 . .
N2 C5 H5B 110.2 . .
S1 C5 H5B 110.2 . .
H5A C5 H5B 108.5 . .
C2 C4 S1 106.2(4) . .
C2 C4 H4A 110.5 . .
S1 C4 H4A 110.5 . .
C2 C4 H4B 110.5 . .
S1 C4 H4B 110.5 . .
H4A C4 H4B 108.7 . .
C3 O1 Zn1 118.1(3) . 2_756
N1 C9 C3 111.8(3) . .
N1 C9 C8 110.8(4) . .
C3 C9 C8 114.2(4) . .
N1 C9 H9A 106.5 . .
C3 C9 H9A 106.5 . .
C8 C9 H9A 106.5 . .
C9 C8 S2 107.5(3) . .
C9 C8 H8A 110.2 . .
S2 C8 H8A 110.2 . .
C9 C8 H8B 110.2 . .
S2 C8 H8B 110.2 . .
H8A C8 H8B 108.5 . .
N1 C10 S2 107.0(3) . .
N1 C10 H10A 110.3 . .
S2 C10 H10A 110.3 . .
N1 C10 H10B 110.3 . .
S2 C10 H10B 110.3 . .
H10A C10 H10B 108.6 . .

loop_
_geom_bond_atom_site_label_1
_geom_bond_atom_site_label_2
_geom_bond_distance
_geom_bond_site_symmetry_2
Zn1 O1 2.004(3) 2_746
Zn1 O3 2.046(3) .
Zn1 N2 2.059(4) .
Zn1 N1 2.083(3) .
Zn1 O2 2.130(3) .
S2 C8 1.797(6) .
S2 C10 1.805(5) .
N1 C9 1.465(6) .
N1 C10 1.468(6) .
N1 H10C 0.9100 .
O2 C3 1.246(5) .
N2 C2 1.475(5) .
N2 C5 1.488(6) .
N2 H20A 0.9100 .
C3 O1 1.268(5) .
C3 C9 1.524(6) .
C2 C7 1.526(7) .
C2 C4 1.532(6) .
C2 H2A 0.9800 .
S1 C4 1.796(6) .
S1 C5 1.796(5) .
O4 C7 1.235(6) .
O3 C7 1.272(6) .
C5 H5A 0.9700 .
C5 H5B 0.9700 .
C4 H4A 0.9700 .
C4 H4B 0.9700 .
O1 Zn1 2.004(3) 2_756
C9 C8 1.529(6) .
C9 H9A 0.9800 .
C8 H8A 0.9700 .
C8 H8B 0.9700 .
C10 H10A 0.9700 .
C10 H10B 0.9700 .
